data_7116003
loop_
_publ_author_name
'Kai-Yao Wang'
'Mei-Ling Feng'
'Liu-Jiang Zhou'
'Jian-Rong Li'
'Xing-Hui Qia'
'Xiao-Ying Huang'

_publ_section_title
;
 A hybrid with uniaxial negative thermal expansion behaviour: the
 synergistic role of organic and inorganic components
;
_journal_name_full Chem.Commun.
_journal_page_first 14960
_journal_paper_doi 10.1039/C4cc06373B
_journal_volume 50
_journal_year 2014
_chemical_formula_moiety 'C6 H11 Mn2 N3 S5 Sb2'
_chemical_formula_sum 'C6 H11 Mn2 N3 S5 Sb2'
_chemical_formula_weight 638.86
_chemical_name_systematic
; 
 ? 
;
_space_group_IT_number 61
_symmetry_cell_setting orthorhombic
_symmetry_space_group_name_Hall '-P 2ac 2ab'
_symmetry_space_group_name_H-M 'P b c a'
_atom_sites_solution_hydrogens geom
_atom_sites_solution_primary direct
_atom_sites_solution_secondary difmap
_audit_creation_method SHELXL-97
_cell_angle_alpha 90.00
_cell_angle_beta 90.00
_cell_angle_gamma 90.00
_cell_formula_units_Z 8
_cell_length_a 12.5883(5)
_cell_length_b 12.3520(5)
_cell_length_c 20.8164(8)
_cell_measurement_reflns_used 4025
_cell_measurement_temperature 373(2)
_cell_measurement_theta_max 28.8420
_cell_measurement_theta_min 3.7610
_cell_volume 3236.8(2)
_computing_cell_refinement 'CrysAlisPro (Agilent Technologies, 2013)'
_computing_data_collection 'CrysAlisPro (Agilent Technologies, 2013)'
_computing_data_reduction 'CrysAlisPro (Agilent Technologies, 2013)'
_computing_molecular_graphics 'DIAMOND. Version 3.0. Crystal Impact'
_computing_publication_material 'Microsoft Word 2010'
_computing_structure_refinement 'SHELXL-97 (Sheldrick, 1997)'
_computing_structure_solution 'SHELXS-97 (Sheldrick, 1990)'
_diffrn_ambient_temperature 373(2)
_diffrn_detector_area_resol_mean 10.3503
_diffrn_measured_fraction_theta_full 0.990
_diffrn_measured_fraction_theta_max 0.990
_diffrn_measurement_device_type 'SuperNova, Dual, Cu at zero, Atlas'
_diffrn_measurement_method '\w scans'
_diffrn_radiation_monochromator graphite
_diffrn_radiation_source 'SuperNova (Mo) X-ray Source'
_diffrn_radiation_type MoK\a
_diffrn_radiation_wavelength 0.71073
_diffrn_reflns_av_R_equivalents 0.0305
_diffrn_reflns_av_sigmaI/netI 0.0328
_diffrn_reflns_limit_h_max 16
_diffrn_reflns_limit_h_min -12
_diffrn_reflns_limit_k_max 13
_diffrn_reflns_limit_k_min -15
_diffrn_reflns_limit_l_max 26
_diffrn_reflns_limit_l_min -25
_diffrn_reflns_number 10487
_diffrn_reflns_theta_full 27.10
_diffrn_reflns_theta_max 27.10
_diffrn_reflns_theta_min 2.51
_exptl_absorpt_coefficient_mu 5.456
_exptl_absorpt_correction_T_max 0.6115
_exptl_absorpt_correction_T_min 0.2189
_exptl_absorpt_correction_type multi-scan
_exptl_absorpt_process_details
;
CrysAlisPro, Agilent Technologies,
Version 1.171.36.32 (release 02-08-2013 CrysAlis171 .NET)
(compiled Aug  2 2013,16:46:58)
Empirical absorption correction using spherical harmonics,
 implemented in SCALE3 ABSPACK scaling algorithm.
;
_exptl_crystal_colour yellow
_exptl_crystal_density_diffrn 2.622
_exptl_crystal_density_method 'not measured'
_exptl_crystal_description sheet
_exptl_crystal_F_000 2400
_exptl_crystal_size_max 0.40
_exptl_crystal_size_mid 0.36
_exptl_crystal_size_min 0.10
_refine_diff_density_max 0.673
_refine_diff_density_min -1.019
_refine_diff_density_rms 0.177
_refine_ls_extinction_method none
_refine_ls_goodness_of_fit_ref 1.009
_refine_ls_hydrogen_treatment mixed
_refine_ls_matrix_type full
_refine_ls_number_parameters 173
_refine_ls_number_reflns 3532
_refine_ls_number_restraints 4
_refine_ls_restrained_S_all 1.009
_refine_ls_R_factor_all 0.0425
_refine_ls_R_factor_gt 0.0305
_refine_ls_shift/su_max 0.002
_refine_ls_shift/su_mean 0.000
_refine_ls_structure_factor_coef Fsqd
_refine_ls_weighting_details 'calc w=1/[\s^2^(Fo^2^)+(0.0333P)^2^+3.3000P] where P=(Fo^2^+2Fc^2^)/3'
_refine_ls_weighting_scheme calc
_refine_ls_wR_factor_gt 0.0667
_refine_ls_wR_factor_ref 0.0755
_reflns_number_gt 2885
_reflns_number_total 3532
_reflns_threshold_expression >2sigma(I)
_cod_data_source_file c4cc06373b2.cif
_cod_data_source_block 373K
_cod_database_code 7116003

loop_
_symmetry_equiv_pos_as_xyz
'x, y, z'
'-x+1/2, -y, z+1/2'
'-x, y+1/2, -z+1/2'
'x+1/2, -y+1/2, -z'
'-x, -y, -z'
'x-1/2, y, -z-1/2'
'x, -y-1/2, z-1/2'
'-x-1/2, y-1/2, z'

loop_
_atom_site_label
_atom_site_type_symbol
_atom_site_fract_x
_atom_site_fract_y
_atom_site_fract_z
_atom_site_U_iso_or_equiv
_atom_site_adp_type
_atom_site_occupancy
_atom_site_symmetry_multiplicity
_atom_site_calc_flag
_atom_site_refinement_flags
_atom_site_disorder_assembly
_atom_site_disorder_group
Sb1 Sb 0.48709(2) 0.71857(2) 0.576621(14) 0.02658(10) Uani 1 1 d . . .
Sb2 Sb 0.78968(2) 0.70897(2) 0.586956(14) 0.02974(10) Uani 1 1 d . . .
Mn1 Mn 0.64863(4) 0.49198(5) 0.50701(3) 0.02730(16) Uani 1 1 d . . .
Mn2 Mn 0.68907(5) 0.77851(5) 0.43133(3) 0.03011(16) Uani 1 1 d . . .
S1 S 0.50955(8) 0.64911(9) 0.46882(5) 0.0276(2) Uani 1 1 d . . .
S2 S 0.63196(8) 0.59527(9) 0.61890(6) 0.0303(3) Uani 1 1 d . . .
S3 S 0.80548(8) 0.62679(8) 0.48242(6) 0.0290(2) Uani 1 1 d . . .
S4 S 0.69900(8) 0.86616(8) 0.55029(5) 0.0288(2) Uani 1 1 d . . .
S5 S 0.34399(8) 0.59634(9) 0.60271(5) 0.0274(2) Uani 1 1 d . . .
N1 N 0.6820(3) 0.6957(3) 0.33706(19) 0.0373(9) Uani 1 1 d . A .
N2 N 0.6350(4) 0.5775(4) 0.2637(2) 0.0499(12) Uani 1 1 d D . .
N3 N 0.4256(3) 0.4082(3) 0.0962(2) 0.0480(11) Uani 1 1 d D . .
H3B H 0.4860 0.3986 0.0738 0.058 Uiso 0.709(10) 1 calc PR A 1
H3C H 0.3982 0.4726 0.0846 0.058 Uiso 0.709(10) 1 calc PR A 1
H3D H 0.4919 0.3817 0.0926 0.058 Uiso 0.291(10) 1 calc PR A 2
H3E H 0.4193 0.4632 0.0680 0.058 Uiso 0.291(10) 1 calc PR A 2
C1 C 0.6103(4) 0.6255(4) 0.3188(2) 0.0420(12) Uani 1 1 d . A .
H1A H 0.5487 0.6107 0.3419 0.050 Uiso 1 1 calc R . .
C2 C 0.7568(4) 0.6929(5) 0.2896(3) 0.0553(15) Uani 1 1 d . . .
H2A H 0.8180 0.7349 0.2886 0.066 Uiso 1 1 calc R A .
C3 C 0.7286(5) 0.6196(5) 0.2440(3) 0.0636(17) Uani 1 1 d . A .
H3A H 0.7660 0.6021 0.2069 0.076 Uiso 1 1 calc R . .
C4 C 0.5716(8) 0.4850(6) 0.2394(4) 0.053(3) Uani 0.709(10) 1 d PD A 1
H4A H 0.6170 0.4221 0.2348 0.064 Uiso 0.709(10) 1 calc PR A 1
H4B H 0.5163 0.4675 0.2702 0.064 Uiso 0.709(10) 1 calc PR A 1
C5 C 0.5226(6) 0.5108(7) 0.1767(4) 0.053(2) Uani 0.709(10) 1 d PD A 1
H5A H 0.5764 0.5194 0.1437 0.063 Uiso 0.709(10) 1 calc PR A 1
H5B H 0.4810 0.5767 0.1793 0.063 Uiso 0.709(10) 1 calc PR A 1
C6 C 0.4508(7) 0.4119(6) 0.1624(4) 0.059(3) Uani 0.709(10) 1 d PD A 1
H6A H 0.4872 0.3458 0.1747 0.071 Uiso 0.709(10) 1 calc PR A 1
H6B H 0.3860 0.4170 0.1874 0.071 Uiso 0.709(10) 1 calc PR A 1
C4B C 0.5897(16) 0.4978(15) 0.2179(10) 0.053(3) Uani 0.29 1 d PD A 2
H4C H 0.6297 0.4990 0.1781 0.064 Uiso 0.291(10) 1 calc PR A 2
H4D H 0.5942 0.4256 0.2360 0.064 Uiso 0.291(10) 1 calc PR A 2
C5B C 0.4777(15) 0.5258(17) 0.2053(9) 0.053(2) Uani 0.29 1 d PD A 2
H5C H 0.4761 0.5981 0.1872 0.063 Uiso 0.291(10) 1 calc PR A 2
H5D H 0.4412 0.5289 0.2463 0.063 Uiso 0.291(10) 1 calc PR A 2
C6B C 0.4121(16) 0.4504(17) 0.1600(6) 0.059(3) Uani 0.29 1 d PD A 2
H6C H 0.4013 0.3859 0.1858 0.071 Uiso 0.291(10) 1 calc PR A 2
H6D H 0.3432 0.4854 0.1581 0.071 Uiso 0.291(10) 1 calc PR A 2

loop_
_atom_site_aniso_label
_atom_site_aniso_U_11
_atom_site_aniso_U_22
_atom_site_aniso_U_33
_atom_site_aniso_U_23
_atom_site_aniso_U_13
_atom_site_aniso_U_12
Sb1 0.02559(15) 0.02196(17) 0.03220(17) -0.00578(12) 0.00262(11) -0.00006(11)
Sb2 0.02688(16) 0.03064(19) 0.03172(18) 0.00320(13) -0.00682(12) -0.00052(12)
Mn1 0.0267(3) 0.0204(4) 0.0348(4) -0.0040(3) 0.0024(3) 0.0001(3)
Mn2 0.0341(3) 0.0271(4) 0.0292(4) -0.0024(3) -0.0075(3) 0.0006(3)
S1 0.0268(5) 0.0274(6) 0.0285(6) -0.0016(5) 0.0040(4) 0.0000(4)
S2 0.0285(5) 0.0286(6) 0.0339(6) 0.0061(5) 0.0010(4) 0.0009(4)
S3 0.0286(5) 0.0208(5) 0.0378(6) -0.0005(5) 0.0045(5) 0.0001(4)
S4 0.0290(5) 0.0211(5) 0.0364(6) -0.0010(5) 0.0021(5) -0.0009(4)
S5 0.0269(5) 0.0248(6) 0.0304(6) -0.0005(5) 0.0042(4) 0.0002(4)
N1 0.048(2) 0.031(2) 0.033(2) -0.0071(17) -0.0075(18) -0.0033(18)
N2 0.071(3) 0.041(3) 0.037(2) -0.009(2) -0.015(2) -0.016(2)
N3 0.035(2) 0.034(2) 0.075(3) 0.001(2) -0.003(2) 0.0007(19)
C1 0.050(3) 0.037(3) 0.039(3) -0.004(2) -0.007(2) -0.011(2)
C2 0.061(3) 0.062(4) 0.043(3) -0.015(3) 0.000(3) -0.022(3)
C3 0.080(4) 0.072(4) 0.039(3) -0.019(3) 0.008(3) -0.012(4)
C4 0.093(6) 0.035(4) 0.032(5) 0.000(4) -0.010(5) -0.019(4)
C5 0.054(5) 0.068(5) 0.037(5) 0.010(4) -0.004(3) -0.030(4)
C6 0.065(6) 0.041(6) 0.072(5) 0.014(4) -0.037(4) -0.012(4)
C4B 0.093(6) 0.035(4) 0.032(5) 0.000(4) -0.010(5) -0.019(4)
C5B 0.054(5) 0.068(5) 0.037(5) 0.010(4) -0.004(3) -0.030(4)
C6B 0.065(6) 0.041(6) 0.072(5) 0.014(4) -0.037(4) -0.012(4)

loop_
_atom_type_symbol
_atom_type_description
_atom_type_scat_dispersion_real
_atom_type_scat_dispersion_imag
_atom_type_scat_source
C C 0.0033 0.0016 'International Tables Vol C Tables 4.2.6.8 and 6.1.1.4'
H H 0.0000 0.0000 'International Tables Vol C Tables 4.2.6.8 and 6.1.1.4'
N N 0.0061 0.0033 'International Tables Vol C Tables 4.2.6.8 and 6.1.1.4'
S S 0.1246 0.1234 'International Tables Vol C Tables 4.2.6.8 and 6.1.1.4'
Mn Mn 0.3368 0.7283 'International Tables Vol C Tables 4.2.6.8 and 6.1.1.4'
Sb Sb -0.5866 1.5461 'International Tables Vol C Tables 4.2.6.8 and 6.1.1.4'

loop_
_geom_angle_atom_site_label_1
_geom_angle_atom_site_label_2
_geom_angle_atom_site_label_3
_geom_angle
_geom_angle_site_symmetry_1
_geom_angle_site_symmetry_3
S5 Sb1 S1 94.25(4) . 1
S5 Sb1 S1 94.25(4) . .
S1 Sb1 S1 0.00(5) 1 .
S5 Sb1 S2 94.76(4) . .
S1 Sb1 S2 91.43(4) 1 .
S1 Sb1 S2 91.43(4) . .
S4 Sb2 S3 95.38(4) . .
S4 Sb2 S2 99.29(4) . .
S3 Sb2 S2 93.93(4) . .
S5 Mn1 S4 91.58(4) 5_666 8_755
S5 Mn1 S3 93.99(4) 5_666 .
S4 Mn1 S3 83.88(4) 8_755 .
S5 Mn1 S2 176.01(4) 5_666 .
S4 Mn1 S2 92.35(4) 8_755 .
S3 Mn1 S2 85.76(4) . .
S5 Mn1 S1 85.23(4) 5_666 5_666
S4 Mn1 S1 95.33(4) 8_755 5_666
S3 Mn1 S1 178.88(4) . 5_666
S2 Mn1 S1 95.07(4) . 5_666
S5 Mn1 S1 93.85(4) 5_666 .
S4 Mn1 S1 170.97(4) 8_755 .
S3 Mn1 S1 88.55(4) . .
S2 Mn1 S1 82.17(4) . .
S1 Mn1 S1 92.31(4) 5_666 .
S5 Mn1 S1 93.85(4) 5_666 1
S4 Mn1 S1 170.97(4) 8_755 1
S3 Mn1 S1 88.55(4) . 1
S2 Mn1 S1 82.17(4) . 1
S1 Mn1 S1 92.31(4) 5_666 1
S1 Mn1 S1 0.00(5) . 1
N1 Mn2 N3 94.48(16) . 3_655
N1 Mn2 S5 93.65(11) . 4_566
N3 Mn2 S5 89.32(11) 3_655 4_566
N1 Mn2 S3 92.99(10) . .
N3 Mn2 S3 170.05(13) 3_655 .
S5 Mn2 S3 96.75(4) 4_566 .
N1 Mn2 S4 176.08(11) . .
N3 Mn2 S4 88.71(12) 3_655 .
S5 Mn2 S4 88.67(4) 4_566 .
S3 Mn2 S4 83.59(4) . .
N1 Mn2 S1 87.25(11) . .
N3 Mn2 S1 87.74(11) 3_655 .
S5 Mn2 S1 176.98(4) 4_566 .
S3 Mn2 S1 86.07(4) . .
S4 Mn2 S1 90.59(4) . .
N1 Mn2 S1 87.25(11) . 1
N3 Mn2 S1 87.74(11) 3_655 1
S5 Mn2 S1 176.98(4) 4_566 1
S3 Mn2 S1 86.07(4) . 1
S4 Mn2 S1 90.59(4) . 1
S1 Mn2 S1 0.00(4) . 1
S1 S1 Sb1 0(10) 1 .
S1 S1 Mn1 0(10) 1 5_666
Sb1 S1 Mn1 88.27(4) . 5_666
S1 S1 Mn1 0(10) 1 .
Sb1 S1 Mn1 93.26(4) . .
Mn1 S1 Mn1 87.69(4) 5_666 .
S1 S1 Mn2 0(6) 1 .
Sb1 S1 Mn2 98.42(4) . .
Mn1 S1 Mn2 172.39(5) 5_666 .
Mn1 S1 Mn2 88.29(3) . .
Sb2 S2 Sb1 98.07(4) . .
Sb2 S2 Mn1 88.52(4) . .
Sb1 S2 Mn1 92.34(4) . .
Sb2 S3 Mn2 91.10(4) . .
Sb2 S3 Mn1 91.66(4) . .
Mn2 S3 Mn1 96.45(4) . .
Sb2 S4 Mn1 104.04(4) . 8_765
Sb2 S4 Mn2 89.38(4) . .
Mn1 S4 Mn2 87.51(4) 8_765 .
Sb1 S5 Mn1 92.25(4) . 5_666
Sb1 S5 Mn2 97.31(4) . 4_466
Mn1 S5 Mn2 92.18(4) 5_666 4_466
C1 N1 C2 104.4(4) . .
C1 N1 Mn2 126.3(3) . .
C2 N1 Mn2 128.7(3) . .
C1 N2 C3 107.1(4) . .
C1 N2 C4 120.8(5) . .
C3 N2 C4 131.5(6) . .
C1 N2 C4B 139.5(10) . .
C3 N2 C4B 113.3(10) . .
C4 N2 C4B 20.4(10) . .
C6 N3 C6B 27.7(8) . .
C6 N3 Mn2 114.7(4) . 3_645
C6B N3 Mn2 114.9(9) . 3_645
C6 N3 H3B 108.6 . .
C6B N3 H3B 128.8 . .
Mn2 N3 H3B 108.6 3_645 .
C6 N3 H3C 108.6 . .
C6B N3 H3C 83.2 . .
Mn2 N3 H3C 108.6 3_645 .
H3B N3 H3C 107.6 . .
C6 N3 H3D 83.4 . .
C6B N3 H3D 108.5 . .
Mn2 N3 H3D 108.5 3_645 .
H3B N3 H3D 28.9 . .
H3C N3 H3D 130.8 . .
C6 N3 H3E 129.0 . .
C6B N3 H3E 108.5 . .
Mn2 N3 H3E 108.5 3_645 .
H3B N3 H3E 80.6 . .
H3C N3 H3E 29.0 . .
H3D N3 H3E 107.5 . .
N1 C1 N2 112.7(4) . .
N1 C1 H1A 123.7 . .
N2 C1 H1A 123.7 . .
C3 C2 N1 110.0(5) . .
C3 C2 H2A 125.0 . .
N1 C2 H2A 125.0 . .
N2 C3 C2 105.8(5) . .
N2 C3 H3A 127.1 . .
C2 C3 H3A 127.1 . .
C5 C4 N2 111.1(6) . .
C5 C4 H4A 109.4 . .
N2 C4 H4A 109.4 . .
C5 C4 H4B 109.4 . .
N2 C4 H4B 109.4 . .
H4A C4 H4B 108.0 . .
C4 C5 C6 104.1(6) . .
C4 C5 H5A 110.9 . .
C6 C5 H5A 110.9 . .
C4 C5 H5B 110.9 . .
C6 C5 H5B 110.9 . .
H5A C5 H5B 109.0 . .
N3 C6 C5 110.1(6) . .
N3 C6 H6A 109.6 . .
C5 C6 H6A 109.6 . .
N3 C6 H6B 109.6 . .
C5 C6 H6B 109.6 . .
H6A C6 H6B 108.2 . .
C5B C4B N2 109.1(13) . .
C5B C4B H4C 109.9 . .
N2 C4B H4C 109.9 . .
C5B C4B H4D 109.9 . .
N2 C4B H4D 109.9 . .
H4C C4B H4D 108.3 . .
C4B C5B C6B 118.3(16) . .
C4B C5B H5C 107.7 . .
C6B C5B H5C 107.7 . .
C4B C5B H5D 107.7 . .
C6B C5B H5D 107.7 . .
H5C C5B H5D 107.1 . .
N3 C6B C5B 135.4(17) . .
N3 C6B H6C 103.3 . .
C5B C6B H6C 103.3 . .
N3 C6B H6D 103.3 . .
C5B C6B H6D 103.3 . .
H6C C6B H6D 105.2 . .

loop_
_geom_bond_atom_site_label_1
_geom_bond_atom_site_label_2
_geom_bond_distance
_geom_bond_site_symmetry_2
Sb1 S5 2.4123(11) .
Sb1 S1 2.4191(11) 1
Sb1 S1 2.4191(11) .
Sb1 S2 2.5338(11) .
Sb2 S4 2.3782(11) .
Sb2 S3 2.4093(12) .
Sb2 S2 2.5212(11) .
Mn1 S5 2.5329(13) 5_666
Mn1 S4 2.6279(12) 8_755
Mn1 S3 2.6332(12) .
Mn1 S2 2.6640(14) .
Mn1 S1 2.6936(12) 5_666
Mn1 S1 2.7320(12) .
Mn1 S1 2.7320(12) 1
Mn2 N1 2.215(4) .
Mn2 N3 2.231(4) 3_655
Mn2 S5 2.5875(12) 4_566
Mn2 S3 2.6058(13) .
Mn2 S4 2.7055(13) .
Mn2 S1 2.8758(12) .
Mn2 S1 2.8758(12) 1
S1 S1 0.000(4) 1
S1 Mn1 2.6936(12) 5_666
S4 Mn1 2.6279(12) 8_765
S5 Mn1 2.5329(13) 5_666
S5 Mn2 2.5875(12) 4_466
N1 C1 1.308(6) .
N1 C2 1.366(6) .
N2 C1 1.328(6) .
N2 C3 1.352(7) .
N2 C4 1.483(7) .
N2 C4B 1.483(10) .
N3 C6 1.415(8) .
N3 C6B 1.437(11) .
N3 Mn2 2.231(4) 3_645
N3 H3B 0.9000 .
N3 H3C 0.9000 .
N3 H3D 0.9000 .
N3 H3E 0.9000 .
C1 H1A 0.9300 .
C2 C3 1.358(7) .
C2 H2A 0.9300 .
C3 H3A 0.9300 .
C4 C5 1.477(8) .
C4 H4A 0.9700 .
C4 H4B 0.9700 .
C5 C6 1.549(9) .
C5 H5A 0.9700 .
C5 H5B 0.9700 .
C6 H6A 0.9700 .
C6 H6B 0.9700 .
C4B C5B 1.476(12) .
C4B H4C 0.9700 .
C4B H4D 0.9700 .
C5B C6B 1.561(11) .
C5B H5C 0.9700 .
C5B H5D 0.9700 .
C6B H6C 0.9700 .
C6B H6D 0.9700 .

loop_
_geom_hbond_atom_site_label_D
_geom_hbond_atom_site_label_H
_geom_hbond_atom_site_label_A
_geom_hbond_distance_DH
_geom_hbond_distance_HA
_geom_hbond_distance_DA
_geom_hbond_angle_DHA
_geom_hbond_site_symmetry_A
N3 H3C S3 0.90 2.63 3.500(4) 162.0 6_556
C1 H1A S1 0.93 2.73 3.383(5) 128.1 1
C5 H5A S4 0.97 2.86 3.764(7) 155.9 7_575

loop_
_geom_torsion_atom_site_label_1
_geom_torsion_atom_site_label_2
_geom_torsion_atom_site_label_3
_geom_torsion_atom_site_label_4
_geom_torsion
_geom_torsion_site_symmetry_1
_geom_torsion_site_symmetry_4
S5 Sb1 S1 S1 0.00(17) . 1
S2 Sb1 S1 S1 0.00(17) . 1
S5 Sb1 S1 Mn1 -0.35(4) . 5_666
S1 Sb1 S1 Mn1 0(2) 1 5_666
S2 Sb1 S1 Mn1 94.54(4) . 5_666
S5 Sb1 S1 Mn1 -87.94(4) . .
S1 Sb1 S1 Mn1 0(15) 1 .
S2 Sb1 S1 Mn1 6.95(4) . .
S5 Sb1 S1 Mn2 -176.69(4) . .
S1 Sb1 S1 Mn2 0(25) 1 .
S2 Sb1 S1 Mn2 -81.81(4) . .
S5 Mn1 S1 S1 0.00(8) 5_666 1
S4 Mn1 S1 S1 0.00(19) 8_755 1
S3 Mn1 S1 S1 0.00(8) . 1
S2 Mn1 S1 S1 0.00(8) . 1
S1 Mn1 S1 S1 0.00(8) 5_666 1
S5 Mn1 S1 Sb1 173.51(4) 5_666 .
S4 Mn1 S1 Sb1 -59.7(3) 8_755 .
S3 Mn1 S1 Sb1 -92.59(4) . .
S2 Mn1 S1 Sb1 -6.67(3) . .
S1 Mn1 S1 Sb1 88.13(4) 5_666 .
S1 Mn1 S1 Sb1 0(28) 1 .
S5 Mn1 S1 Mn1 85.37(4) 5_666 5_666
S4 Mn1 S1 Mn1 -147.8(3) 8_755 5_666
S3 Mn1 S1 Mn1 179.28(4) . 5_666
S2 Mn1 S1 Mn1 -94.80(4) . 5_666
S1 Mn1 S1 Mn1 0.0 5_666 5_666
S1 Mn1 S1 Mn1 0(2) 1 5_666
S5 Mn1 S1 Mn2 -88.16(4) 5_666 .
S4 Mn1 S1 Mn2 38.7(3) 8_755 .
S3 Mn1 S1 Mn2 5.75(4) . .
S2 Mn1 S1 Mn2 91.67(4) . .
S1 Mn1 S1 Mn2 -173.53(5) 5_666 .
S1 Mn1 S1 Mn2 0(49) 1 .
N1 Mn2 S1 S1 0.00(6) . 1
N3 Mn2 S1 S1 0.00(5) 3_655 1
S5 Mn2 S1 S1 0.0(4) 4_566 1
S3 Mn2 S1 S1 0.00(5) . 1
S4 Mn2 S1 S1 0.00(6) . 1
N1 Mn2 S1 Sb1 -179.58(10) . .
N3 Mn2 S1 Sb1 -84.98(13) 3_655 .
S5 Mn2 S1 Sb1 -72.1(8) 4_566 .
S3 Mn2 S1 Sb1 87.23(4) . .
S4 Mn2 S1 Sb1 3.70(4) . .
S1 Mn2 S1 Sb1 0(47) 1 .
N1 Mn2 S1 Mn1 29.2(4) . 5_666
N3 Mn2 S1 Mn1 123.8(4) 3_655 5_666
S5 Mn2 S1 Mn1 136.6(7) 4_566 5_666
S3 Mn2 S1 Mn1 -64.0(4) . 5_666
S4 Mn2 S1 Mn1 -147.6(4) . 5_666
S1 Mn2 S1 Mn1 0(23) 1 5_666
N1 Mn2 S1 Mn1 87.37(10) . .
N3 Mn2 S1 Mn1 -178.03(12) 3_655 .
S5 Mn2 S1 Mn1 -165.2(8) 4_566 .
S3 Mn2 S1 Mn1 -5.82(4) . .
S4 Mn2 S1 Mn1 -89.35(4) . .
S1 Mn2 S1 Mn1 0(44) 1 .
S4 Sb2 S2 Sb1 6.73(5) . .
S3 Sb2 S2 Sb1 -89.38(4) . .
S4 Sb2 S2 Mn1 98.89(4) . .
S3 Sb2 S2 Mn1 2.78(4) . .
S5 Sb1 S2 Sb2 176.10(4) . .
S1 Sb1 S2 Sb2 81.71(4) 1 .
S1 Sb1 S2 Sb2 81.71(4) . .
S5 Sb1 S2 Mn1 87.27(4) . .
S1 Sb1 S2 Mn1 -7.12(4) 1 .
S1 Sb1 S2 Mn1 -7.12(4) . .
S5 Mn1 S2 Sb2 -89.2(6) 5_666 .
S4 Mn1 S2 Sb2 81.14(4) 8_755 .
S3 Mn1 S2 Sb2 -2.54(3) . .
S1 Mn1 S2 Sb2 176.70(3) 5_666 .
S1 Mn1 S2 Sb2 -91.66(3) . .
S1 Mn1 S2 Sb2 -91.66(3) 1 .
S5 Mn1 S2 Sb1 8.8(6) 5_666 .
S4 Mn1 S2 Sb1 179.16(4) 8_755 .
S3 Mn1 S2 Sb1 95.48(4) . .
S1 Mn1 S2 Sb1 -85.28(4) 5_666 .
S1 Mn1 S2 Sb1 6.36(3) . .
S1 Mn1 S2 Sb1 6.36(3) 1 .
S4 Sb2 S3 Mn2 -6.05(4) . .
S2 Sb2 S3 Mn2 93.68(4) . .
S4 Sb2 S3 Mn1 -102.54(4) . .
S2 Sb2 S3 Mn1 -2.81(4) . .
N1 Mn2 S3 Sb2 -172.75(11) . .
N3 Mn2 S3 Sb2 -34.1(7) 3_655 .
S5 Mn2 S3 Sb2 93.21(4) 4_566 .
S4 Mn2 S3 Sb2 5.32(3) . .
S1 Mn2 S3 Sb2 -85.72(4) . .
S1 Mn2 S3 Sb2 -85.72(4) 1 .
N1 Mn2 S3 Mn1 -80.95(11) . .
N3 Mn2 S3 Mn1 57.7(7) 3_655 .
S5 Mn2 S3 Mn1 -174.99(4) 4_566 .
S4 Mn2 S3 Mn1 97.12(4) . .
S1 Mn2 S3 Mn1 6.08(4) . .
S1 Mn2 S3 Mn1 6.08(4) 1 .
S5 Mn1 S3 Sb2 178.67(4) 5_666 .
S4 Mn1 S3 Sb2 -90.16(4) 8_755 .
S2 Mn1 S3 Sb2 2.66(4) . .
S1 Mn1 S3 Sb2 -135(2) 5_666 .
S1 Mn1 S3 Sb2 84.91(4) . .
S1 Mn1 S3 Sb2 84.91(4) 1 .
S5 Mn1 S3 Mn2 87.37(4) 5_666 .
S4 Mn1 S3 Mn2 178.54(4) 8_755 .
S2 Mn1 S3 Mn2 -88.64(4) . .
S1 Mn1 S3 Mn2 134(2) 5_666 .
S1 Mn1 S3 Mn2 -6.38(4) . .
S1 Mn1 S3 Mn2 -6.38(4) 1 .
S3 Sb2 S4 Mn1 -81.46(4) . 8_765
S2 Sb2 S4 Mn1 -176.34(4) . 8_765
S3 Sb2 S4 Mn2 5.82(4) . .
S2 Sb2 S4 Mn2 -89.06(4) . .
N1 Mn2 S4 Sb2 24.0(16) . .
N3 Mn2 S4 Sb2 168.31(11) 3_655 .
S5 Mn2 S4 Sb2 -102.34(4) 4_566 .
S3 Mn2 S4 Sb2 -5.39(3) . .
S1 Mn2 S4 Sb2 80.58(4) . .
S1 Mn2 S4 Sb2 80.58(4) 1 .
N1 Mn2 S4 Mn1 128.1(16) . 8_765
N3 Mn2 S4 Mn1 -87.61(11) 3_655 8_765
S5 Mn2 S4 Mn1 1.74(4) 4_566 8_765
S3 Mn2 S4 Mn1 98.68(4) . 8_765
S1 Mn2 S4 Mn1 -175.34(4) . 8_765
S1 Mn2 S4 Mn1 -175.34(4) 1 8_765
S1 Sb1 S5 Mn1 0.37(4) 1 5_666
S1 Sb1 S5 Mn1 0.37(4) . 5_666
S2 Sb1 S5 Mn1 -91.42(4) . 5_666
S1 Sb1 S5 Mn2 -92.11(4) 1 4_466
S1 Sb1 S5 Mn2 -92.11(4) . 4_466
S2 Sb1 S5 Mn2 176.09(4) . 4_466
N3 Mn2 N1 C1 -83.5(4) 3_655 .
S5 Mn2 N1 C1 -173.1(4) 4_566 .
S3 Mn2 N1 C1 89.9(4) . .
S4 Mn2 N1 C1 60.7(18) . .
S1 Mn2 N1 C1 4.0(4) . .
S1 Mn2 N1 C1 4.0(4) 1 .
N3 Mn2 N1 C2 107.2(4) 3_655 .
S5 Mn2 N1 C2 17.6(4) 4_566 .
S3 Mn2 N1 C2 -79.4(4) . .
S4 Mn2 N1 C2 -108.6(16) . .
S1 Mn2 N1 C2 -165.3(4) . .
S1 Mn2 N1 C2 -165.3(4) 1 .
C2 N1 C1 N2 0.8(6) . .
Mn2 N1 C1 N2 -170.6(3) . .
C3 N2 C1 N1 -0.6(6) . .
C4 N2 C1 N1 171.7(5) . .
C4B N2 C1 N1 -177.4(15) . .
C1 N1 C2 C3 -0.7(6) . .
Mn2 N1 C2 C3 170.4(4) . .
C1 N2 C3 C2 0.2(7) . .
C4 N2 C3 C2 -171.0(6) . .
C4B N2 C3 C2 177.9(11) . .
N1 C2 C3 N2 0.3(7) . .
C1 N2 C4 C5 118.7(8) . .
C3 N2 C4 C5 -71.2(11) . .
C4B N2 C4 C5 -41(3) . .
N2 C4 C5 C6 -174.1(7) . .
C6B N3 C6 C5 -78(2) . .
Mn2 N3 C6 C5 -175.0(5) 3_645 .
C4 C5 C6 N3 -161.4(8) . .
C1 N2 C4B C5B 46(3) . .
C3 N2 C4B C5B -130.2(15) . .
C4 N2 C4B C5B 74(3) . .
N2 C4B C5B C6B -177.9(15) . .
C6 N3 C6B C5B 73(3) . .
Mn2 N3 C6B C5B 169(2) 3_645 .
C4B C5B C6B N3 -53(3) . .
N3 C6 C5 C4 -161.4(8) . .
N3 C6B C6B C4B 0.0(10) . .
N2 C4 C5 C6 -174.1(7) . .
N2 C4B C5B C6B -177.9(15) . .
